data_2228356
loop_
_publ_author_name
'Fun, Hoong-Kun'
'Yeap, Chin Sing'
'Gowda, J.'
'Khader, A. M. A.'
'Kalluraya, Balakrishna'

_publ_section_title
;
 8-Chloro-5,5-dimethyl-5,6-dihydrotetrazolo[1,5-<i>c</i>]quinazoline
;
_journal_coeditor_code HB5733
_journal_issue 12
_journal_name_full 'Acta Crystallographica Section E'
_journal_page_first o3219
_journal_paper_doi 10.1107/S160053681004688X
_journal_volume 66
_journal_year 2010
_chemical_formula_iupac 'C10 H10 Cl N5'
_chemical_formula_moiety 'C10 H10 Cl N5'
_chemical_formula_sum 'C10 H10 Cl N5'
_chemical_formula_weight 235.68
_chemical_name_systematic
;
8-Chloro-5,5-dimethyl-5,6-dihydrotetrazolo[1,5-<i>c</i>]quinazoline
;
_space_group_IT_number 14
_symmetry_cell_setting monoclinic
_symmetry_space_group_name_Hall '-P 2ybc'
_symmetry_space_group_name_H-M 'P 1 21/c 1'
_atom_sites_solution_hydrogens geom
_atom_sites_solution_primary direct
_atom_sites_solution_secondary difmap
_audit_creation_method SHELXL-97
_cell_angle_alpha 90.00
_cell_angle_beta 130.823(11)
_cell_angle_gamma 90.00
_cell_formula_units_Z 4
_cell_length_a 6.8324(16)
_cell_length_b 21.532(5)
_cell_length_c 9.4337(16)
_cell_measurement_reflns_used 1888
_cell_measurement_temperature 100
_cell_measurement_theta_max 29.90
_cell_measurement_theta_min 3.01
_cell_volume 1050.2(4)
_computing_cell_refinement 'SAINT (Bruker, 2009)'
_computing_data_collection 'APEX2 (Bruker, 2009)'
_computing_data_reduction 'SAINT (Bruker, 2009)'
_computing_molecular_graphics 'SHELXTL (Sheldrick, 2008)'
_computing_publication_material 'SHELXTL and PLATON (Spek, 2009)'
_computing_structure_refinement 'SHELXTL (Sheldrick, 2008)'
_computing_structure_solution 'SHELXTL (Sheldrick, 2008)'
_diffrn_ambient_temperature 100
_diffrn_measured_fraction_theta_full 0.999
_diffrn_measured_fraction_theta_max 0.999
_diffrn_measurement_device_type 'Bruker APEXII DUO CCD'
_diffrn_measurement_method '\f and \w scans'
_diffrn_radiation_monochromator graphite
_diffrn_radiation_source 'fine-focus sealed tube'
_diffrn_radiation_type MoK\a
_diffrn_radiation_wavelength 0.71073
_diffrn_reflns_av_R_equivalents 0.0663
_diffrn_reflns_av_sigmaI/netI 0.0552
_diffrn_reflns_limit_h_max 8
_diffrn_reflns_limit_h_min -8
_diffrn_reflns_limit_k_max 27
_diffrn_reflns_limit_k_min -27
_diffrn_reflns_limit_l_max 12
_diffrn_reflns_limit_l_min -12
_diffrn_reflns_number 9660
_diffrn_reflns_theta_full 27.48
_diffrn_reflns_theta_max 27.48
_diffrn_reflns_theta_min 1.89
_diffrn_standards_number 0
_exptl_absorpt_coefficient_mu 0.342
_exptl_absorpt_correction_T_max 0.9824
_exptl_absorpt_correction_T_min 0.9477
_exptl_absorpt_correction_type multi-scan
_exptl_absorpt_process_details '(<i>SADABS</i>; Bruker, 2009)'
_exptl_crystal_colour colourless
_exptl_crystal_density_diffrn 1.491
_exptl_crystal_density_method 'not measured'
_exptl_crystal_description plate
_exptl_crystal_F_000 488
_exptl_crystal_size_max 0.16
_exptl_crystal_size_mid 0.11
_exptl_crystal_size_min 0.05
_refine_diff_density_max 0.611
_refine_diff_density_min -0.308
_refine_ls_extinction_method none
_refine_ls_goodness_of_fit_ref 1.116
_refine_ls_hydrogen_treatment mixed
_refine_ls_matrix_type full
_refine_ls_number_parameters 151
_refine_ls_number_reflns 2412
_refine_ls_number_restraints 0
_refine_ls_restrained_S_all 1.116
_refine_ls_R_factor_all 0.0818
_refine_ls_R_factor_gt 0.0533
_refine_ls_shift/su_max 0.000
_refine_ls_shift/su_mean <0.001
_refine_ls_structure_factor_coef Fsqd
_refine_ls_weighting_details 'calc w=1/[\s^2^(Fo^2^)+(0.0361P)^2^+1.9098P] where P=(Fo^2^+2Fc^2^)/3'
_refine_ls_weighting_scheme calc
_refine_ls_wR_factor_gt 0.1266
_refine_ls_wR_factor_ref 0.1374
_reflns_number_gt 1777
_reflns_number_total 2412
_reflns_threshold_expression 'I > 2\s(I)'
_cod_data_source_file hb5733.cif
_cod_data_source_block I
_cod_original_sg_symbol_H-M 'P 21/c'
_cod_database_code 2228356
_cod_database_fobs_code 2228356

loop_
_symmetry_equiv_pos_as_xyz
'x, y, z'
'-x, y+1/2, -z+1/2'
'-x, -y, -z'
'x, -y-1/2, z-1/2'

loop_
_atom_site_type_symbol
_atom_site_label
_atom_site_fract_x
_atom_site_fract_y
_atom_site_fract_z
_atom_site_U_iso_or_equiv
_atom_site_adp_type
_atom_site_calc_flag
_atom_site_refinement_flags
_atom_site_occupancy
_atom_site_disorder_assembly
_atom_site_disorder_group
Cl Cl1 0.68351(15) 0.62515(4) 0.46138(11) 0.0285(2) Uani d . 1 . .
N N1 0.0252(5) 0.85800(13) -0.2050(3) 0.0225(6) Uani d . 1 . .
N N2 0.0079(5) 0.92121(14) -0.2261(3) 0.0276(6) Uani d . 1 . .
N N3 0.1672(5) 0.94937(13) -0.0661(3) 0.0248(6) Uani d . 1 . .
N N4 0.2938(4) 0.90385(12) 0.0634(3) 0.0192(5) Uani d . 1 . .
N N5 0.6368(5) 0.85848(12) 0.3484(3) 0.0210(6) Uani d . 1 . .
C C1 0.2056(5) 0.84885(14) -0.0218(4) 0.0190(6) Uani d . 1 . .
C C2 0.3106(5) 0.79248(14) 0.0880(4) 0.0185(6) Uani d . 1 . .
C C3 0.2129(6) 0.73316(15) 0.0145(4) 0.0216(7) Uani d . 1 . .
H H3A 0.0704 0.7285 -0.1122 0.026 Uiso calc R 1 . .
C C4 0.3259(6) 0.68153(15) 0.1280(4) 0.0234(7) Uani d . 1 . .
H H4A 0.2613 0.6420 0.0797 0.028 Uiso calc R 1 . .
C C5 0.5397(6) 0.69013(15) 0.3174(4) 0.0213(6) Uani d . 1 . .
C C6 0.6402(6) 0.74777(15) 0.3947(4) 0.0209(6) Uani d . 1 . .
H H6A 0.7816 0.7518 0.5218 0.025 Uiso calc R 1 . .
C C7 0.5276(5) 0.80012(14) 0.2800(4) 0.0176(6) Uani d . 1 . .
C C8 0.4845(5) 0.91539(14) 0.2689(4) 0.0189(6) Uani d . 1 . .
C C9 0.6573(6) 0.96910(15) 0.3100(4) 0.0271(7) Uani d . 1 . .
H H9A 0.7358 0.9608 0.2569 0.041 Uiso calc R 1 . .
H H9B 0.7896 0.9742 0.4431 0.041 Uiso calc R 1 . .
H H9C 0.5561 1.0064 0.2561 0.041 Uiso calc R 1 . .
C C10 0.3352(6) 0.92761(16) 0.3348(4) 0.0254(7) Uani d . 1 . .
H H10A 0.2294 0.8923 0.3065 0.038 Uiso calc R 1 . .
H H10B 0.2275 0.9635 0.2718 0.038 Uiso calc R 1 . .
H H10C 0.4549 0.9347 0.4675 0.038 Uiso calc R 1 . .
H H1N5 0.751(8) 0.8595(18) 0.467(6) 0.039(11) Uiso d . 1 . .

loop_
_atom_site_aniso_label
_atom_site_aniso_U_11
_atom_site_aniso_U_22
_atom_site_aniso_U_33
_atom_site_aniso_U_12
_atom_site_aniso_U_13
_atom_site_aniso_U_23
Cl1 0.0280(4) 0.0248(4) 0.0334(4) 0.0052(3) 0.0204(3) 0.0085(4)
N1 0.0187(12) 0.0307(16) 0.0131(12) 0.0000(10) 0.0082(10) 0.0003(11)
N2 0.0240(13) 0.0355(17) 0.0148(12) 0.0021(12) 0.0089(11) 0.0035(12)
N3 0.0251(13) 0.0289(15) 0.0147(12) 0.0052(11) 0.0106(11) 0.0061(11)
N4 0.0191(12) 0.0225(14) 0.0107(11) 0.0023(10) 0.0074(10) 0.0021(10)
N5 0.0173(12) 0.0213(14) 0.0104(12) -0.0010(10) 0.0029(10) -0.0017(10)
C1 0.0154(13) 0.0267(16) 0.0135(13) -0.0013(12) 0.0088(11) -0.0040(12)
C2 0.0167(13) 0.0237(17) 0.0151(13) 0.0009(12) 0.0104(11) -0.0009(12)
C3 0.0182(14) 0.0282(18) 0.0166(14) -0.0047(12) 0.0105(12) -0.0053(13)
C4 0.0237(15) 0.0227(17) 0.0253(16) -0.0048(13) 0.0166(13) -0.0063(13)
C5 0.0214(14) 0.0236(17) 0.0257(15) 0.0044(12) 0.0184(13) 0.0044(13)
C6 0.0178(14) 0.0259(17) 0.0165(14) 0.0015(12) 0.0101(12) 0.0001(12)
C7 0.0162(13) 0.0204(16) 0.0171(13) -0.0006(11) 0.0113(11) -0.0016(12)
C8 0.0174(13) 0.0207(16) 0.0135(13) -0.0005(12) 0.0079(11) 0.0006(12)
C9 0.0288(16) 0.0279(18) 0.0178(14) -0.0080(14) 0.0122(13) -0.0009(13)
C10 0.0240(15) 0.0300(19) 0.0195(15) 0.0002(13) 0.0130(13) -0.0006(13)

loop_
_atom_type_symbol
_atom_type_description
_atom_type_scat_dispersion_real
_atom_type_scat_dispersion_imag
_atom_type_scat_source
C C 0.0033 0.0016 'International Tables Vol C Tables 4.2.6.8 and 6.1.1.4'
H H 0.0000 0.0000 'International Tables Vol C Tables 4.2.6.8 and 6.1.1.4'
N N 0.0061 0.0033 'International Tables Vol C Tables 4.2.6.8 and 6.1.1.4'
Cl Cl 0.1484 0.1585 'International Tables Vol C Tables 4.2.6.8 and 6.1.1.4'

loop_
_geom_angle_atom_site_label_1
_geom_angle_atom_site_label_2
_geom_angle_atom_site_label_3
_geom_angle_site_symmetry_1
_geom_angle_site_symmetry_3
_geom_angle
_geom_angle_publ_flag
C1 N1 N2 . . 104.8(2) ?
N3 N2 N1 . . 111.6(2) ?
N2 N3 N4 . . 105.5(3) ?
C1 N4 N3 . . 109.3(2) ?
C1 N4 C8 . . 126.8(2) ?
N3 N4 C8 . . 123.7(2) ?
C7 N5 C8 . . 122.4(2) ?
C7 N5 H1N5 . . 113(3) ?
C8 N5 H1N5 . . 113(3) ?
N1 C1 N4 . . 108.8(3) ?
N1 C1 C2 . . 131.4(3) ?
N4 C1 C2 . . 119.8(2) ?
C3 C2 C7 . . 120.2(3) ?
C3 C2 C1 . . 124.0(3) ?
C7 C2 C1 . . 115.7(3) ?
C4 C3 C2 . . 120.6(3) ?
C4 C3 H3A . . 119.7 ?
C2 C3 H3A . . 119.7 ?
C3 C4 C5 . . 118.3(3) ?
C3 C4 H4A . . 120.9 ?
C5 C4 H4A . . 120.9 ?
C6 C5 C4 . . 122.7(3) ?
C6 C5 Cl1 . . 118.8(2) ?
C4 C5 Cl1 . . 118.5(2) ?
C5 C6 C7 . . 119.2(3) ?
C5 C6 H6A . . 120.4 ?
C7 C6 H6A . . 120.4 ?
N5 C7 C6 . . 121.0(3) ?
N5 C7 C2 . . 119.8(3) ?
C6 C7 C2 . . 119.0(3) ?
N5 C8 N4 . . 104.6(2) ?
N5 C8 C9 . . 109.6(2) ?
N4 C8 C9 . . 109.5(2) ?
N5 C8 C10 . . 112.2(2) ?
N4 C8 C10 . . 108.1(2) ?
C9 C8 C10 . . 112.4(3) ?
C8 C9 H9A . . 109.5 ?
C8 C9 H9B . . 109.5 ?
H9A C9 H9B . . 109.5 ?
C8 C9 H9C . . 109.5 ?
H9A C9 H9C . . 109.5 ?
H9B C9 H9C . . 109.5 ?
C8 C10 H10A . . 109.5 ?
C8 C10 H10B . . 109.5 ?
H10A C10 H10B . . 109.5 ?
C8 C10 H10C . . 109.5 ?
H10A C10 H10C . . 109.5 ?
H10B C10 H10C . . 109.5 ?

loop_
_geom_bond_atom_site_label_1
_geom_bond_atom_site_label_2
_geom_bond_site_symmetry_2
_geom_bond_distance
_geom_bond_publ_flag
Cl1 C5 . 1.739(3) ?
N1 C1 . 1.326(4) ?
N1 N2 . 1.369(4) ?
N2 N3 . 1.297(4) ?
N3 N4 . 1.349(3) ?
N4 C1 . 1.334(4) ?
N4 C8 . 1.489(3) ?
N5 C7 . 1.386(4) ?
N5 C8 . 1.458(4) ?
N5 H1N5 . 0.85(4) ?
C1 C2 . 1.445(4) ?
C2 C3 . 1.397(4) ?
C2 C7 . 1.413(4) ?
C3 C4 . 1.378(4) ?
C3 H3A . 0.9300 ?
C4 C5 . 1.396(4) ?
C4 H4A . 0.9300 ?
C5 C6 . 1.374(4) ?
C6 C7 . 1.394(4) ?
C6 H6A . 0.9300 ?
C8 C9 . 1.511(4) ?
C8 C10 . 1.525(4) ?
C9 H9A . 0.9600 ?
C9 H9B . 0.9600 ?
C9 H9C . 0.9600 ?
C10 H10A . 0.9600 ?
C10 H10B . 0.9600 ?
C10 H10C . 0.9600 ?

loop_
_geom_hbond_atom_site_label_D
_geom_hbond_atom_site_label_H
_geom_hbond_atom_site_label_A
_geom_hbond_site_symmetry_A
_geom_hbond_distance_DH
_geom_hbond_distance_HA
_geom_hbond_distance_DA
_geom_hbond_angle_DHA
_geom_hbond_publ_flag
N5 H1N5 N1 1_656 0.85(4) 2.35(4) 3.190(3) 173(6) yes
N5 H1N5 N2 1_656 0.85(4) 2.57(4) 3.326(3) 150(4) yes

loop_
_geom_torsion_atom_site_label_1
_geom_torsion_atom_site_label_2
_geom_torsion_atom_site_label_3
_geom_torsion_atom_site_label_4
_geom_torsion_site_symmetry_1
_geom_torsion_site_symmetry_2
_geom_torsion_site_symmetry_3
_geom_torsion_site_symmetry_4
_geom_torsion
_geom_torsion_publ_flag
C1 N1 N2 N3 . . . . -0.1(3) ?
N1 N2 N3 N4 . . . . 0.4(3) ?
N2 N3 N4 C1 . . . . -0.7(3) ?
N2 N3 N4 C8 . . . . -175.8(2) ?
N2 N1 C1 N4 . . . . -0.3(3) ?
N2 N1 C1 C2 . . . . 179.9(3) ?
N3 N4 C1 N1 . . . . 0.6(3) ?
C8 N4 C1 N1 . . . . 175.6(2) ?
N3 N4 C1 C2 . . . . -179.6(2) ?
C8 N4 C1 C2 . . . . -4.6(4) ?
N1 C1 C2 C3 . . . . -7.2(5) ?
N4 C1 C2 C3 . . . . 173.0(3) ?
N1 C1 C2 C7 . . . . 171.7(3) ?
N4 C1 C2 C7 . . . . -8.0(4) ?
C7 C2 C3 C4 . . . . 0.2(4) ?
C1 C2 C3 C4 . . . . 179.2(3) ?
C2 C3 C4 C5 . . . . -0.1(4) ?
C3 C4 C5 C6 . . . . 0.4(4) ?
C3 C4 C5 Cl1 . . . . -179.9(2) ?
C4 C5 C6 C7 . . . . -0.8(4) ?
Cl1 C5 C6 C7 . . . . 179.5(2) ?
C8 N5 C7 C6 . . . . -153.7(3) ?
C8 N5 C7 C2 . . . . 31.3(4) ?
C5 C6 C7 N5 . . . . -174.1(3) ?
C5 C6 C7 C2 . . . . 1.0(4) ?
C3 C2 C7 N5 . . . . 174.4(3) ?
C1 C2 C7 N5 . . . . -4.6(4) ?
C3 C2 C7 C6 . . . . -0.7(4) ?
C1 C2 C7 C6 . . . . -179.7(2) ?
C7 N5 C8 N4 . . . . -38.5(3) ?
C7 N5 C8 C9 . . . . -155.9(3) ?
C7 N5 C8 C10 . . . . 78.4(3) ?
C1 N4 C8 N5 . . . . 25.7(4) ?
N3 N4 C8 N5 . . . . -159.9(2) ?
C1 N4 C8 C9 . . . . 143.2(3) ?
N3 N4 C8 C9 . . . . -42.5(4) ?
C1 N4 C8 C10 . . . . -94.0(3) ?
N3 N4 C8 C10 . . . . 80.3(3) ?

loop_
_cod_related_entry_id
_cod_related_entry_database
_cod_related_entry_code
1 ChemSpider 30656354
